data_4115581
loop_
_publ_author_name
'Duarte Ananias'
'Artur Ferreira'
'Jo\~ao Rocha'
'Paula Ferreira'
'Jos\'e P. Rainho'
'Cl\'audia Morais'
'Lu\'is D. Carlos'

_publ_contact_author_address
;
      Department of Chemistry
      University of Aveiro
      3810 Aveiro
      Portugal
;
_publ_contact_author_email rocha@dq.ua.pt
_publ_contact_author_fax '+351 234 370084'
_publ_contact_author_name 'Prof. Jo\~ao Rocha'
_publ_contact_author_phone '+351 234 370730'
_publ_section_title
;
 Novel Microporous Europium and Terbium Silicates
;
_journal_name_full 'Journal of the American Chemical Society'
_journal_page_first 5735
_journal_page_last 5742
_journal_paper_doi 10.1021/ja010244z
_journal_volume 123
_journal_year 2001
_chemical_compound_source 'synthesis as described'
_chemical_formula_moiety 'H10 Tb1 K1 Na2 O24 Si8'
_chemical_formula_sum 'K Na2 O24 Si8 Tb'
_chemical_formula_weight 852.72
_chemical_name_systematic
;
disodium potassium terbium octasilicate pentahydrate
;
_space_group_IT_number 12
_symmetry_cell_setting monoclinic
_symmetry_Int_Tables_number 12
_symmetry_space_group_name_Hall '-C 2y'
_symmetry_space_group_name_H-M 'C 1 2/m 1'
_audit_creation_date 2001-20-13
_cell_angle_alpha 90
_cell_angle_beta 90.288(3)
_cell_angle_gamma 90
_cell_formula_units_Z 4
_cell_length_a 23.945(3)
_cell_length_b 14.019(2)
_cell_length_c 6.5542(7)
_cell_measurement_reflns_used 30
_cell_measurement_temperature 298
_cell_measurement_theta_max 15.46
_cell_measurement_theta_min 3.68
_cell_volume 2200.1(5)
_computing_cell_refinement 'Treor90 (Werner et al., 1985)'
_computing_data_collection 'Philips X'Pert Data Colector'
_computing_molecular_graphics 'STRUVIR [VRML version of STRUPLO (Fisher, 1985) created by A. LeBail]'
_computing_publication_material 'WinGX publication routines (Farrugia, 1999)'
_computing_structure_refinement 'FullProf (Rodriguez-Carvajal, 1990)'
_computing_structure_solution 'Expo (Altomare et al., 1999)'
_diffrn_ambient_temperature 298
_diffrn_detector 'Xe sealed gas'
_diffrn_measurement_device_type 'pw3011-10 proportional detector'
_diffrn_radiation_probe x-ray
_diffrn_reflns_av_R_equivalents 0
_diffrn_reflns_limit_h_max 25
_diffrn_reflns_limit_h_min -25
_diffrn_reflns_limit_k_max 14
_diffrn_reflns_limit_k_min 0
_diffrn_reflns_limit_l_max 6
_diffrn_reflns_limit_l_min 0
_diffrn_reflns_number 1454
_diffrn_reflns_theta_max 55.00
_diffrn_reflns_theta_min 6.31
_diffrn_source 'ceramic diffraction X-ray tube'
_diffrn_source_target Cu
_exptl_absorpt_coefficient_mu 23.169
_exptl_crystal_colour colourless
_exptl_crystal_density_diffrn 2.574
_exptl_crystal_description plate-like
_exptl_crystal_F_000 1640
_exptl_crystal_size_max 0.005
_exptl_crystal_size_mid 0.005
_exptl_crystal_size_min 0.001
_pd_char_colour white
_pd_char_particle_morphology plate-like
_pd_instr_cons_illum_flag no
_pd_instr_geometry Bragg-Brentano
_pd_instr_location ' ?'
_pd_instr_monochr_post_spec 'curved graphite'
_pd_meas_2theta_range_inc 0.02
_pd_meas_2theta_range_max 110.00
_pd_meas_2theta_range_min 6.00
_pd_meas_number_of_points 5201
_pd_meas_scan_method step
_pd_proc_2theta_range_inc 0.02
_pd_proc_2theta_range_max 110.00
_pd_proc_2theta_range_min 12.00
_pd_proc_ls_background_function '5th order polynomial function'
_pd_proc_ls_profile_function pseudo-Voigt
_pd_proc_ls_prof_R_factor 0.137
_pd_proc_ls_prof_wR_expected 0.0585
_pd_proc_ls_prof_wR_factor 0.171
_pd_spec_mounting ' packed powder'
_pd_spec_mount_mode reflection
_pd_spec_shape flat_sheet
_pd_spec_size_axial 16
_pd_spec_size_equat 16
_pd_spec_size_thick 2.4
_refine_ls_extinction_method none
_refine_ls_goodness_of_fit_all 2.93
_refine_ls_hydrogen_treatment undef
_refine_ls_matrix_type fullcycle
_refine_ls_number_constraints 30
_refine_ls_number_parameters 78
_refine_ls_R_I_factor 0.0700
_refine_ls_structure_factor_coef Inet
_refine_ls_weighting_scheme sigma
_reflns_number_gt 1450
_reflns_number_total 1454
_reflns_threshold_expression >2sigma(I)
_cod_data_source_file ja010244z_2.cif
_cod_data_source_block na2ktbsi8o19
_cod_original_cell_volume 2200.1(4)
_cod_original_sg_symbol_H-M 'C 2/m'
_cod_original_formula_sum 'Tb K Na2 O24 Si8'
_cod_database_code 4115581

loop_
_symmetry_equiv_pos_as_xyz
'x, y, z'
'-x, y, -z'
'x+1/2, y+1/2, z'
'-x+1/2, y+1/2, -z'
'-x, -y, -z'
'x, -y, z'
'-x+1/2, -y+1/2, -z'
'x+1/2, -y+1/2, z'

loop_
_atom_site_label
_atom_site_type_symbol
_atom_site_fract_x
_atom_site_fract_y
_atom_site_fract_z
_atom_site_U_iso_or_equiv
_atom_site_adp_type
_atom_site_occupancy
_atom_site_symmetry_multiplicity
_atom_site_calc_flag
_atom_site_refinement_flags
Tb1 Tb 0.5 0 0 0.009(1) Uiso 1 4 d S
Tb2 Tb 0 0 0 0.009(1) Uiso 1 4 d S
Si1 Si 0.3902(3) 0.1380(5) 0.740(1) 0.008(1) Uiso 1 1 d .
Si2 Si 0.1109(4) 0 0.604(2) 0.008(1) Uiso 1 2 d S
Si3 Si 0.115(3) 0.1336(5) 0.219(1) 0.008(1) Uiso 1 1 d .
Si4 Si 0.3203(4) 0 0.012(2) 0.008(1) Uiso 1 2 d S
Si5 Si 0.3853(4) 0 0.381(2) 0.008(1) Uiso 1 2 d S
Si6 Si 0.1881(4) 0 0.996(2) 0.008(1) Uiso 1 2 d S
K K 0.25 0.25 0 0.099(4) Uiso 1 2 d S
Na1 Na 0.5 0.249(1) 0 0.03(1) Uiso 1 2 d S
Na2 Na 0 0.1258(9) 0.5 0.03(1) Uiso 1 2 d S
O1 O 0.4003(9) 0.093(1) 0.511(2) 0.034(1) Uiso 1 1 d .
O2 O 0.1555(8) 0.100(1) 0.030(2) 0.034(1) Uiso 1 1 d .
O3 O 0.44248(7) 0 0.266(3) 0.034(1) Uiso 1 2 d S
O4 O 0.2533(4) 0 0 0.034(1) Uiso 1 2 d S
O5 O 0.0500(4) 0.121(1) 0.180(2) 0.034(1) Uiso 1 1 d .
O6 O 0.3731(6) 0.2519(5) 0.748(2) 0.034(1) Uiso 1 1 d .
O7 O 0.3290(8) 0 0.252(2) 0.034(1) Uiso 1 2 d S
O8 O 0.3372(6) 0.082(1) 0.853(2) 0.034(1) Uiso 1 1 d .
O9 O 0.0496(5) 0 0.690(2) 0.034(1) Uiso 1 2 d S
O10 O 0.1650(9) 0 0.758(2) 0.034(1) Uiso 1 2 d S
O11 O 0.4393(6) 0.1256(9) 0.918(3) 0.034(1) Uiso 1 1 d .
O12 O 0.1198(8) 0.095(1) 0.458(2) 0.034(1) Uiso 1 1 d .
OW1 O 0.4424(6) 0.254(2) 0.2748(5) 0.042(1) Uiso 1 1 d .
OW2 O 0.3007(5) 0.229(2) 0.377(3) 0.042(1) Uiso 1 1 d .
OW3 O 0.5 0.155(2) 0.5 0.042(1) Uiso 1 2 d S

loop_
_atom_type_symbol
_atom_type_description
_atom_type_scat_dispersion_real
_atom_type_scat_dispersion_imag
_atom_type_scat_source
Tb Tb -9.1472 9.1891 'International Tables Vol C Tables 4.2.6.8 and 6.1.1.4'
Si Si 0.2541 0.3302 'International Tables Vol C Tables 4.2.6.8 and 6.1.1.4'
K K 0.3868 1.0657 'International Tables Vol C Tables 4.2.6.8 and 6.1.1.4'
Na Na 0.1353 0.1239 'International Tables Vol C Tables 4.2.6.8 and 6.1.1.4'
O O 0.0492 0.0322 'International Tables Vol C Tables 4.2.6.8 and 6.1.1.4'

loop_
_diffrn_radiation_type
_diffrn_radiation_wavelength
CuK\a~1~ 1.54056
CuK\a~2~ 1.54439

loop_
_geom_angle_atom_site_label_1
_geom_angle_atom_site_label_2
_geom_angle_atom_site_label_3
_geom_angle
_geom_angle_site_symmetry_1
_geom_angle_site_symmetry_3
_geom_angle_publ_flag
O3 Tb1 O3 180(2) 5_655 . yes
O3 Tb1 O11 102(1) 5_655 6_554 yes
O3 Tb1 O11 78(1) . 6_554 yes
O3 Tb1 O11 78(1) 5_655 2_656 yes
O3 Tb1 O11 102(1) . 2_656 yes
O11 Tb1 O11 180(1) 6_554 2_656 yes
O3 Tb1 O11 78(1) 5_655 5_656 yes
O3 Tb1 O11 102(1) . 5_656 yes
O11 Tb1 O11 82.6(8) 6_554 5_656 yes
O11 Tb1 O11 97.4(8) 2_656 5_656 yes
O3 Tb1 O11 102(1) 5_655 1_554 yes
O3 Tb1 O11 78(1) . 1_554 yes
O11 Tb1 O11 97.4(8) 6_554 1_554 yes
O11 Tb1 O11 82.6(8) 2_656 1_554 yes
O11 Tb1 O11 180(1) 5_656 1_554 yes
O3 Tb1 Na1 90(1) 5_655 5_655 no
O3 Tb1 Na1 90(1) . 5_655 no
O11 Tb1 Na1 41.3(5) 6_554 5_655 no
O11 Tb1 Na1 139(1) 2_656 5_655 no
O11 Tb1 Na1 41.3(5) 5_656 5_655 no
O11 Tb1 Na1 138.7(5) 1_554 5_655 no
O3 Tb1 Na1 90(1) 5_655 . no
O3 Tb1 Na1 90(1) . . no
O11 Tb1 Na1 139(2) 6_554 . no
O11 Tb1 Na1 41.3(5) 2_656 . no
O11 Tb1 Na1 139(2) 5_656 . no
O11 Tb1 Na1 41.3(5) 1_554 . no
Na1 Tb1 Na1 180(1) 5_655 . no
O9 Tb2 O9 180(1) 5_556 1_554 yes
O9 Tb2 O5 80.1(7) 5_556 . yes
O9 Tb2 O5 99.9(9) 1_554 . yes
O9 Tb2 O5 99.9(9) 5_556 5 yes
O9 Tb2 O5 80.1(7) 1_554 5 yes
O5 Tb2 O5 180(1) . 5 yes
O9 Tb2 O5 80.1(5) 5_556 6 yes
O9 Tb2 O5 99.9(9) 1_554 6 yes
O5 Tb2 O5 91(1) . 6 yes
O5 Tb2 O5 89.2(7) 5 6 yes
O9 Tb2 O5 99.9(9) 5_556 2 yes
O9 Tb2 O5 80.1(7) 1_554 2 yes
O5 Tb2 O5 89.2(7) . 2 yes
O5 Tb2 O5 90(1) 5 2 yes
O5 Tb2 O5 180(1) 6 2 yes
O9 Tb2 Na1 90(1) 5_556 3_445 no
O9 Tb2 Na1 90(1) 1_554 3_445 no
O5 Tb2 Na1 135(1) . 3_445 no
O5 Tb2 Na1 44.7(5) 5 3_445 no
O5 Tb2 Na1 44.7(5) 6 3_445 no
O5 Tb2 Na1 135(1) 2 3_445 no
O9 Tb2 Na1 90(1) 5_556 7 no
O9 Tb2 Na1 90(1) 1_554 7 no
O5 Tb2 Na1 44.7(5) . 7 no
O5 Tb2 Na1 135(1) 5 7 no
O5 Tb2 Na1 135(1) 6 7 no
O5 Tb2 Na1 44.7(5) 2 7 no
Na1 Tb2 Na1 180(1) 3_445 7 no
O9 Tb2 Na2 40.5(5) 5_556 . no
O9 Tb2 Na2 140(1) 1_554 . no
O5 Tb2 Na2 39.6(3) . . no
O5 Tb2 Na2 140(1) 5 . no
O5 Tb2 Na2 84.5(8) 6 . no
O5 Tb2 Na2 95.5(8) 2 . no
Na1 Tb2 Na2 118(1) 3_445 . no
Na1 Tb2 Na2 61.7(4) 7 . no
O9 Tb2 Na2 140(1) 5_556 5 no
O9 Tb2 Na2 40.5(5) 1_554 5 no
O5 Tb2 Na2 140(1) . 5 no
O5 Tb2 Na2 39.6(3) 5 5 no
O5 Tb2 Na2 95.5(8) 6 5 no
O5 Tb2 Na2 84.5(8) 2 5 no
Na1 Tb2 Na2 61.7(4) 3_445 5 no
Na1 Tb2 Na2 118(1) 7 5 no
Na2 Tb2 Na2 180(1) . 5 no
O9 Tb2 Na2 140(1) 5_556 1_554 no
O9 Tb2 Na2 40.5(5) 1_554 1_554 no
O5 Tb2 Na2 95.5(8) . 1_554 no
O5 Tb2 Na2 84.5(8) 5 1_554 no
O5 Tb2 Na2 140(1) 6 1_554 no
O5 Tb2 Na2 39.6(3) 2 1_554 no
Na1 Tb2 Na2 118(1) 3_445 1_554 no
Na1 Tb2 Na2 61.7(4) 7 1_554 no
Na2 Tb2 Na2 123(1) . 1_554 no
Na2 Tb2 Na2 56.6(9) 5 1_554 no
O9 Tb2 Na2 40.5(5) 5_556 5_556 no
O9 Tb2 Na2 140(1) 1_554 5_556 no
O5 Tb2 Na2 84.5(8) . 5_556 no
O5 Tb2 Na2 95.5(8) 5 5_556 no
O5 Tb2 Na2 39.6(3) 6 5_556 no
O5 Tb2 Na2 140(1) 2 5_556 no
Na1 Tb2 Na2 61.7(4) 3_445 5_556 no
Na1 Tb2 Na2 118(1) 7 5_556 no
Na2 Tb2 Na2 56.6(9) . 5_556 no
Na2 Tb2 Na2 123(1) 5 5_556 no
Na2 Tb2 Na2 180(1) 1_554 5_556 no
O1 Si1 O6 115(1) . . yes
O1 Si1 O11 119(2) . . yes
O6 Si1 O11 105(1) . . yes
O1 Si1 O8 109(1) . . yes
O6 Si1 O8 105(1) . . yes
O11 Si1 O8 100(1) . . yes
O1 Si1 Na1 120(1) . 1_556 no
O6 Si1 Na1 75.0(6) . 1_556 no
O11 Si1 Na1 34.5(5) . 1_556 no
O8 Si1 Na1 124(1) . 1_556 no
O9 Si2 O10 121(2) . . yes
O9 Si2 O12 109(1) . 6 yes
O10 Si2 O12 105(1) . 6 yes
O9 Si2 O12 109(1) . . yes
O10 Si2 O12 105(1) . . yes
O12 Si2 O12 107(2) 6 . yes
O9 Si2 Na2 46.7(6) . 5_556 no
O10 Si2 Na2 140(1) . 5_556 no
O12 Si2 Na2 63.3(6) 6 5_556 no
O12 Si2 Na2 115(1) . 5_556 no
O9 Si2 Na2 46.7(6) . . no
O10 Si2 Na2 140(1) . . no
O12 Si2 Na2 115(1) 6 . no
O12 Si2 Na2 63.3(6) . . no
Na2 Si2 Na2 65.6(1) 5_556 . no
O5 Si3 O6 107(1) . 7_556 yes
O5 Si3 O2 115(1) . . yes
O6 Si3 O2 106(1) 7_556 . yes
O5 Si3 O12 100(1) . . yes
O6 Si3 O12 100(1) 7_556 . yes
O2 Si3 O12 125(1) . . yes
O5 Si3 Na2 43.1(6) . . no
O6 Si3 Na2 96.0(9) 7_556 . no
O2 Si3 Na2 154(2) . . no
O12 Si3 Na2 61.3(5) . . no
O5 Si3 Na1 38.6(5) . 7 no
O6 Si3 Na1 74.5(6) 7_556 7 no
O2 Si3 Na1 107(1) . 7 no
O12 Si3 Na1 126(1) . 7 no
Na2 Si3 Na1 65.9(8) . 7 no
O5 Si3 K 143(2) . . no
O6 Si3 K 59.7(3) 7_556 . no
O2 Si3 K 49.5(5) . . no
O12 Si3 K 115(1) . . no
Na2 Si3 K 155(2) . . no
Na1 Si3 K 108(1) 7 . no
O7 Si4 O8 127(2) . 6_554 yes
O7 Si4 O8 127(2) . 1_554 yes
O8 Si4 O8 92(1) 6_554 1_554 yes
O7 Si4 O4 100(1) . . yes
O8 Si4 O4 103(1) 6_554 . yes
O8 Si4 O4 103(1) 1_554 . yes
O7 Si4 K 94.3(2) . 4_545 no
O8 Si4 K 56.8(7) 6_554 4_545 no
O8 Si4 K 138(2) 1_554 4_545 no
O4 Si4 K 64.3(4) . 4_545 no
O7 Si4 K 94.3(8) . . no
O8 Si4 K 138(2) 6_554 . no
O8 Si4 K 56.8(7) 1_554 . no
O4 Si4 K 64.3(4) . . no
K Si4 K 129(2) 4_545 . no
O3 Si5 O7 119(2) . . yes
O3 Si5 O1 94(2) . . yes
O7 Si5 O1 118(2) . . yes
O3 Si5 O1 94(2) . 6 yes
O7 Si5 O1 118(2) . 6 yes
O1 Si5 O1 109(2) . 6 yes
O4 Si6 O2 119(1) 1_556 6_556 yes
O4 Si6 O2 119(1) 1_556 1_556 yes
O2 Si6 O2 120(1) 6_556 1_556 yes
O4 Si6 O10 111(2) 1_556 . yes
O2 Si6 O10 88(1) 6_556 . yes
O2 Si6 O10 88(1) 1_556 . yes
O4 Si6 K 67.1(4) 1_556 1_556 no
O2 Si6 K 170(2) 6_556 1_556 no
O2 Si6 K 52.4(9) 1_556 1_556 no
O10 Si6 K 97.8(9) . 1_556 no
O4 Si6 K 67.1(4) 1_556 4_546 no
O2 Si6 K 52.4(8) 6_556 4_546 no
O2 Si6 K 170(2) 1_556 4_546 no
O10 Si6 K 97.8(9) . 4_546 no
K Si6 K 134(2) 1_556 4_546 no
OW2 K OW2 180(1) 7 . yes
OW2 K O2 101(1) 7 7 yes
OW2 K O2 79.1(7) . 7 yes
OW2 K O2 79.1(7) 7 . yes
OW2 K O2 101(1) . . yes
O2 K O2 180(1) 7 . yes
OW2 K O8 84.8(7) 7 7_556 yes
OW2 K O8 95.2(7) . 7_556 yes
O2 K O8 89.9(7) 7 7_556 yes
O2 K O8 90.1(7) . 7_556 yes
OW2 K O8 95.2(9) 7 1_554 yes
OW2 K O8 84.8(8) . 1_554 yes
O2 K O8 90.1(7) 7 1_554 yes
O2 K O8 89.9(7) . 1_554 yes
O8 K O8 180(1) 7_556 1_554 yes
OW2 K O6 93.3(8) 7 7_556 yes
OW2 K O6 86.7(8) . 7_556 yes
O2 K O6 132(1) 7 7_556 yes
O2 K O6 47.6(5) . 7_556 yes
O8 K O6 46.3(5) 7_556 7_556 yes
O8 K O6 134(1) 1_554 7_556 yes
OW2 K O6 86.7(8) 7 1_554 yes
OW2 K O6 93.3(8) . 1_554 yes
O2 K O6 47.6(5) 7 1_554 yes
O2 K O6 132(1) . 1_554 yes
O8 K O6 134(1) 7_556 1_554 yes
O8 K O6 46.3(5) 1_554 1_554 yes
O6 K O6 180(1) 7_556 1_554 yes
OW2 K Si6 85.6(7) 7 1_554 no
OW2 K Si6 94.4(7) . 1_554 no
O2 K Si6 155(2) 7 1_554 no
O2 K Si6 24.5(1) . 1_554 no
O8 K Si6 114(2) 7_556 1_554 no
O8 K Si6 65.6(7) 1_554 1_554 no
O6 K Si6 69.9(6) 7_556 1_554 no
O6 K Si6 110(1) 1_554 1_554 no
OW2 K Si6 94.4(8) 7 7_556 no
OW2 K Si6 85.6(8) . 7_556 no
O2 K Si6 24.5(2) 7 7_556 no
O2 K Si6 155(1) . 7_556 no
O8 K Si6 65.6(7) 7_556 7_556 no
O8 K Si6 114(1) 1_554 7_556 no
O6 K Si6 110(1) 7_556 7_556 no
O6 K Si6 69.9(6) 1_554 7_556 no
Si6 K Si6 180(1) 1_554 7_556 no
OW2 K Si4 72.4(8) 7 7 no
OW2 K Si4 108(1) . 7 no
O2 K Si4 72.7(5) 7 7 no
O2 K Si4 107(1) . 7 no
O8 K Si4 24.0(2) 7_556 7 no
O8 K Si4 156(1) 1_554 7 no
O6 K Si4 68.9(4) 7_556 7 no
O6 K Si4 111.147(4) 1_554 7 no
Si6 K Si4 131(1) 1_554 7 no
Si6 K Si4 48.6(8) 7_556 7 no
OW2 K Si4 108(1) 7 . no
OW2 K Si4 72.4(8) . . no
O2 K Si4 107(1) 7 . no
O2 K Si4 72.7(8) . . no
O8 K Si4 156(1) 7_556 . no
O8 K Si4 24.0(2) 1_554 . no
O6 K Si4 111(1) 7_556 . no
O6 K Si4 68.9(4) 1_554 . no
Si6 K Si4 48.6(5) 1_554 . no
Si6 K Si4 131(1) 7_556 . no
Si4 K Si4 180(1) 7 . no
OW1 Na1 OW1 176.9(8) 2_655 . yes
OW1 Na1 O11 103(1) 2_655 1_554 yes
OW1 Na1 O11 79.9(9) . 1_554 yes
OW1 Na1 O11 79.9(9) 2_655 2_656 yes
OW1 Na1 O11 103(1) . 2_656 yes
O11 Na1 O11 84(1) 1_554 2_656 yes
OW1 Na1 O5 93.6(9) 2_655 8 yes
OW1 Na1 O5 84.1(9) . 8 yes
O11 Na1 O5 164(1) 1_554 8 yes
O11 Na1 O5 98(1) 2_656 8 yes
OW1 Na1 O5 84.1(9) 2_655 7 yes
OW1 Na1 O5 93.6(9) . 7 yes
O11 Na1 O5 98(1) 1_554 7 yes
O11 Na1 O5 164(1) 2_656 7 yes
O5 Na1 O5 85.3(8) 8 7 yes
OW1 Na1 Tb1 91.8(5) 2_655 . no
OW1 Na1 Tb1 91.8(5) . . no
O11 Na1 Tb1 41.8(5) 1_554 . no
O11 Na1 Tb1 41.8(5) 2_656 . no
O5 Na1 Tb1 137.4(5) 8 . no
O5 Na1 Tb1 137.4(5) 7 . no
OW1 Na1 Si1 94.9(8) 2_655 1_554 no
OW1 Na1 Si1 86.7(8) . 1_554 no
O11 Na1 Si1 23.9(2) 1_554 1_554 no
O11 Na1 Si1 104(1) 2_656 1_554 no
O5 Na1 Si1 157(1) 8 1_554 no
O5 Na1 Si1 74.6(9) 7 1_554 no
Tb1 Na1 Si1 63.5(4) . 1_554 no
OW1 Na1 Si1 86.7(8) 2_655 2_656 no
OW1 Na1 Si1 94.9(8) . 2_656 no
O11 Na1 Si1 104(1) 1_554 2_656 no
O11 Na1 Si1 23.9(2) 2_656 2_656 no
O5 Na1 Si1 74.6(8) 8 2_656 no
O5 Na1 Si1 157(1) 7 2_656 no
Tb1 Na1 Si1 63.5(4) . 2_656 no
Si1 Na1 Si1 127(1) 1_554 2_656 no
OW1 Na1 Si3 80.3(8) 2_655 8 no
OW1 Na1 Si3 98.0(7) . 8 no
O11 Na1 Si3 159(1) 1_554 8 no
O11 Na1 Si3 76.4(9) 2_656 8 no
O5 Na1 Si3 23.6(2) 8 8 no
O5 Na1 Si3 103.0(9) 7 8 no
Tb1 Na1 Si3 118(1) . 8 no
Si1 Na1 Si3 175(1) 1_554 8 no
Si1 Na1 Si3 54.7(8) 2_656 8 no
OW1 Na1 Si3 98.0(8) 2_655 7 no
OW1 Na1 Si3 80.3(8) . 7 no
O11 Na1 Si3 76.4(9) 1_554 7 no
O11 Na1 Si3 159(1) 2_656 7 no
O5 Na1 Si3 103.1(8) 8 7 no
O5 Na1 Si3 23.6(2) 7 7 no
Tb1 Na1 Si3 118(1) . 7 no
Si1 Na1 Si3 54.7(8) 1_554 7 no
Si1 Na1 Si3 175(1) 2_656 7 no
Si3 Na1 Si3 124(1) 8 7 no
OW1 Na1 Tb2 88.2(6) 2_655 3 no
OW1 Na1 Tb2 88.2(6) . 3 no
O11 Na1 Tb2 138(1) 1_554 3 no
O11 Na1 Tb2 138(1) 2_656 3 no
O5 Na1 Tb2 42.6(5) 8 3 no
O5 Na1 Tb2 42.6(5) 7 3 no
Tb1 Na1 Tb2 180(1) . 3 no
Si1 Na1 Tb2 116.5(4) 1_554 3 no
Si1 Na1 Tb2 116.5(4) 2_656 3 no
Si3 Na1 Tb2 62.0(4) 8 3 no
Si3 Na1 Tb2 62.0(4) 7 3 no
O5 Na2 O5 176.8(9) . 2_556 yes
O5 Na2 O9 77.4(6) . 5_556 yes
O5 Na2 O9 100.3(8) 2_556 5_556 yes
O5 Na2 O9 100.3(8) . . yes
O5 Na2 O9 77.4(6) 2_556 . yes
O9 Na2 O9 88.5(8) 5_556 . yes
O5 Na2 OW1 104.1(8) . 7_556 yes
O5 Na2 OW1 78.0(8) 2_556 7_556 yes
O9 Na2 OW1 174(1) 5_556 7_556 yes
O9 Na2 OW1 85.7(9) . 7_556 yes
O5 Na2 OW1 78.0(8) . 8_455 yes
O5 Na2 OW1 104.1(8) 2_556 8_455 yes
O9 Na2 OW1 85.7(9) 5_556 8_455 yes
O9 Na2 OW1 174(1) . 8_455 yes
OW1 Na2 OW1 100.1(8) 7_556 8_455 yes
O5 Na2 O12 125(1) . 2_556 no
O5 Na2 O12 54.8(6) 2_556 2_556 no
O9 Na2 O12 57.9(6) 5_556 2_556 no
O9 Na2 O12 108.6(9) . 2_556 no
OW1 Na2 O12 124(1) 7_556 2_556 no
OW1 Na2 O12 68.5(6) 8_455 2_556 no
O5 Na2 O12 54.8(6) . . no
O5 Na2 O12 124(1) 2_556 . no
O9 Na2 O12 108.6(9) 5_556 . no
O9 Na2 O12 57.9(6) . . no
OW1 Na2 O12 68.5(6) 7_556 . no
OW1 Na2 O12 124(1) 8_455 . no
O12 Na2 O12 163(1) 2_556 . no
O5 Na2 Si2 102.1(9) . 5_556 no
O5 Na2 Si2 76.1(6) 2_556 5_556 no
O9 Na2 Si2 27.8(4) 5_556 5_556 no
O9 Na2 Si2 96.2(9) . 5_556 no
OW1 Na2 Si2 153(1) 7_556 5_556 no
OW1 Na2 Si2 78.7(9) 8_455 5_556 no
O12 Na2 Si2 30.5(4) 2_556 5_556 no
O12 Na2 Si2 135(1) . 5_556 no
O5 Na2 Si2 76.1(6) . . no
O5 Na2 Si2 102.1(9) 2_556 . no
O9 Na2 Si2 96.2(9) 5_556 . no
O9 Na2 Si2 27.8(4) . . no
OW1 Na2 Si2 78.7(9) 7_556 . no
OW1 Na2 Si2 153(1) 8_455 . no
O12 Na2 Si2 135(1) 2_556 . no
O12 Na2 Si2 30.5(4) . . no
Si2 Na2 Si2 114.4(9) 5_556 . no
O5 Na2 Si3 26.6(4) . . no
O5 Na2 Si3 154(1) 2_556 . no
O9 Na2 Si3 98.2(8) 5_556 . no
O9 Na2 Si3 84.5(8) . . no
OW1 Na2 Si3 81.7(7) 7_556 . no
OW1 Na2 Si3 95.8(7) 8_455 . no
O12 Na2 Si3 151(1) 2_556 . no
O12 Na2 Si3 30.0(4) . . no
Si2 Na2 Si3 125(1) 5_556 . no
Si2 Na2 Si3 57.1(6) . . no
O5 Na2 Si3 154(1) . 2_556 no
O5 Na2 Si3 26.6(4) 2_556 2_556 no
O9 Na2 Si3 84.5(6) 5_556 2_556 no
O9 Na2 Si3 98.2(9) . 2_556 no
OW1 Na2 Si3 95.8(7) 7_556 2_556 no
OW1 Na2 Si3 81.7(7) 8_455 2_556 no
O12 Na2 Si3 30.0(4) 2_556 2_556 no
O12 Na2 Si3 151(1) . 2_556 no
Si2 Na2 Si3 57.1(6) 5_556 2_556 no
Si2 Na2 Si3 125(1) . 2_556 no
Si3 Na2 Si3 176(1) . 2_556 no
Si5 O1 Si1 140(1) . . yes
Si6 O2 Si3 130(1) 1_554 . yes
Si6 O2 K 103(1) 1_554 . yes
Si3 O2 K 107(1) . . yes
Si5 O3 Tb1 157(1) . . yes
Si6 O4 Si4 178(1) 1_554 . yes
Si3 O5 Tb2 130.4(7) . . yes
Si3 O5 Na2 110.2(6) . . yes
Tb2 O5 Na2 101.5(5) . . yes
Si3 O5 Na1 117.9(9) . 7 yes
Tb2 O5 Na1 92.7(9) . 7 yes
Na2 O5 Na1 98.8(7) . 7 yes
Si3 O6 Si1 154.8(9) 7_556 . yes
Si3 O6 K 95.5(8) 7_556 1_556 yes
Si1 O6 K 103.1(9) . 1_556 yes
Si4 O7 Si5 129(1) . . yes
Si4 O8 Si1 145(1) 1_556 . yes
Si4 O8 K 99.2(8) 1_556 1_556 yes
Si1 O8 K 106(1) . 1_556 yes
Si2 O9 Tb2 141.5(9) . 1_556 yes
Si2 O9 Na2 105.5(9) . 5_556 yes
Tb2 O9 Na2 101.1(5) 1_556 5_556 yes
Si2 O9 Na2 105.5(9) . . yes
Tb2 O9 Na2 101.1(5) 1_556 . yes
Na2 O9 Na2 91.5(8) 5_556 . yes
Si2 O10 Si6 147(1) . . yes
Si1 O11 Na1 122(1) . 1_556 yes
Si1 O11 Tb1 132.6(8) . 1_556 yes
Na1 O11 Tb1 96.9(9) 1_556 1_556 yes
Si2 O12 Si3 143(12) . . yes
Si2 O12 Na2 86.3(9) . . yes
Si3 O12 Na2 88.7(9) . . yes
Na1 OW1 Na2 98.4(7) . 7_556 yes

loop_
_geom_bond_atom_site_label_1
_geom_bond_atom_site_label_2
_geom_bond_distance
_geom_bond_site_symmetry_2
_geom_bond_publ_flag
Tb1 O3 2.23(2) 5_655 yes
Tb1 O3 2.23(2) . yes
Tb1 O11 2.34(1) 6_554 yes
Tb1 O11 2.34(1) 2_656 yes
Tb1 O11 2.34(1) 5_656 yes
Tb1 O11 2.34(1) 1_554 yes
Tb1 Na1 3.49(3) 5_655 no
Tb1 Na1 3.49(3) . no
Tb2 O9 2.35(1) 5_556 yes
Tb2 O9 2.35(1) 1_554 yes
Tb2 O5 2.38(1) . yes
Tb2 O5 2.38(1) 5 yes
Tb2 O5 2.38(1) 6 yes
Tb2 O5 2.38(1) 2 yes
Tb2 Na1 3.52(3) 3_445 no
Tb2 Na1 3.52(3) 7 no
Tb2 Na2 3.72(3) . no
Tb2 Na2 3.72(3) 5 no
Tb2 Na2 3.72(3) 1_554 no
Tb2 Na2 3.72(3) 5_556 no
Si1 O1 1.65(2) . yes
Si1 O6 1.65(1) . yes
Si1 O11 1.66(2) . yes
Si1 O8 1.66(2) . yes
Si1 Na1 3.49(3) 1_556 no
Si2 O9 1.58(2) . yes
Si2 O10 1.64(2) . yes
Si2 O12 1.65(2) 6 yes
Si2 O12 1.65(2) . yes
Si2 Na2 3.26(3) 5_556 no
Si2 Na2 3.26(3) . no
Si3 O5 1.59(1) . yes
Si3 O2 1.64(2) . yes
Si3 O6 1.65(1) 7_556 yes
Si3 O12 1.66(1) . yes
Si3 Na2 3.32(3) . no
Si3 Na1 3.51(3) 7 no
Si3 K 3.90(3) . no
Si4 O7 1.59(2) . yes
Si4 O4 1.60(2) . yes
Si4 O8 1.61(2) 6_554 yes
Si4 O8 1.61(2) 1_554 yes
Si4 K 3.89(3) 4_545 no
Si4 K 3.89(3) . no
Si5 O3 1.56(2) . yes
Si5 O7 1.59(2) . yes
Si5 O1 1.60(2) . yes
Si5 O1 1.60(2) 6 yes
Si6 O4 1.56(2) 1_556 yes
Si6 O2 1.62(2) 6_556 yes
Si6 O2 1.62(2) 1_556 yes
Si6 O10 1.65(2) . yes
Si6 K 3.8053(5) 1_556 no
Si6 K 3.8053(5) 4_546 no
K OW2 2.76(2) 7 yes
K OW2 2.76(2) . yes
K O2 3.09(2) 7 yes
K O2 3.09(2) . yes
K O8 3.29(2) 7_556 yes
K O8 3.29(2) 1_554 yes
K O6 3.39(2) 7_556 yes
K O6 3.39(2) 1_554 yes
K Si6 3.81(3) 1_554 no
K Si6 3.81(3) 7_556 no
K Si4 3.89(3) 7 no
Na1 OW1 2.28(1) 2_655 yes
Na1 OW1 2.28(1) . yes
Na1 O11 2.32(2) 1_554 yes
Na1 O11 2.32(2) 2_656 yes
Na1 O5 2.47(2) 8 yes
Na1 O5 2.47(2) 7 yes
Na1 Si1 3.49(3) 1_554 no
Na1 Si1 3.49(3) 2_656 no
Na1 Si3 3.51(3) 8 no
Na1 Si3 3.51(3) 7 no
Na1 Tb2 3.52(3) 3 no
Na2 O5 2.42(1) . yes
Na2 O5 2.42(1) 2_556 yes
Na2 O9 2.46(1) 5_556 yes
Na2 O9 2.46(1) . yes
Na2 OW1 2.63(2) 7_556 yes
Na2 OW1 2.63(2) 8_455 yes
Na2 O12 2.92(3) 2_556 no
Na2 O12 2.92(3) . no
Na2 Si2 3.26(3) 5_556 no
Na2 Si3 3.32(3) 2_556 no
O2 Si6 1.62(2) 1_554 no
O4 Si6 1.56(2) 1_554 no
O5 Na1 2.47(2) 7 no
O6 Si3 1.65(1) 7_556 no
O6 K 3.39(2) 1_556 no
O8 Si4 1.61(2) 1_556 no
O8 K 3.29(2) 1_556 no
O9 Tb2 2.36(1) 1_556 no
O9 Na2 2.46(1) 5_556 no
O11 Na1 2.32(2) 1_556 no
O11 Tb1 2.34(1) 1_556 no
OW1 Na2 2.63(2) 7_556 no
